data_7028856
loop_
_publ_author_name
'Schneider, Gabriel E.'
'Bolink, Henk J.'
'Constable, Edwin C.'
'Ertl, Cathrin D.'
'Housecroft, Catherine E.'
'Perteg\`as, Antonio'
'Zampese, Jennifer A.'
'Kanitz, Andreas'
'Kessler, Florian'
'Meier, Sebastian B.'

_publ_section_title
;
 Chloride ion impact on materials for light-emitting electrochemical
 cells.
;
_journal_issue 5
_journal_name_full 'Dalton transactions (Cambridge, England : 2003)'
_journal_page_first 1961
_journal_page_last 1964
_journal_paper_doi 10.1039/c3dt53229a
_journal_volume 43
_journal_year 2014
_chemical_formula_moiety 'C40 H32 Ir N4 O4 S2, Cl'
_chemical_formula_sum 'C40 H32 Cl Ir N4 O4 S2'
_chemical_formula_weight 924.51
_chemical_name_systematic
; 
 ? 
;
_space_group_crystal_system monoclinic
_space_group_IT_number 14
_space_group_name_Hall '-P 2yn'
_space_group_name_H-M_alt 'P 1 21/n 1'
_symmetry_space_group_name_Hall '-P 2yn'
_symmetry_space_group_name_H-M 'P 1 21/n 1'
_atom_sites_solution_hydrogens geom
_audit_creation_method SHELXL-2013
_cell_angle_alpha 90
_cell_angle_beta 97.298(2)
_cell_angle_gamma 90
_cell_formula_units_Z 4
_cell_length_a 10.9510(5)
_cell_length_b 19.9122(10)
_cell_length_c 16.3883(8)
_cell_measurement_reflns_used 9969
_cell_measurement_temperature 123(2)
_cell_measurement_theta_max 67.71
_cell_measurement_theta_min 4.44
_cell_volume 3544.7(3)
_computing_cell_refinement 'Bruker SAINT'
_computing_data_collection 'Bruker APEX2'
_computing_data_reduction 'Bruker SAINT'
_computing_molecular_graphics 'Bruker SHELXTL'
_computing_publication_material 'Bruker SHELXTL'
_computing_structure_refinement 'SHELXL-2013 (Sheldrick, 2013)'
_computing_structure_solution 'SHELXS-97 (Sheldrick, 2008)'
_diffrn_ambient_temperature 123(2)
_diffrn_measured_fraction_theta_full 0.995
_diffrn_measured_fraction_theta_max 0.981
_diffrn_measurement_device_type 'Bruker APEX-II CCD'
_diffrn_measurement_method '\f and \w scans'
_diffrn_radiation_type CuK\a
_diffrn_radiation_wavelength 1.54178
_diffrn_reflns_av_R_equivalents 0.0546
_diffrn_reflns_av_unetI/netI 0.0305
_diffrn_reflns_Laue_measured_fraction_full 0.995
_diffrn_reflns_Laue_measured_fraction_max 0.981
_diffrn_reflns_limit_h_max 13
_diffrn_reflns_limit_h_min -13
_diffrn_reflns_limit_k_max 23
_diffrn_reflns_limit_k_min -23
_diffrn_reflns_limit_l_max 19
_diffrn_reflns_limit_l_min -16
_diffrn_reflns_number 45537
_diffrn_reflns_point_group_measured_fraction_full 0.995
_diffrn_reflns_point_group_measured_fraction_max 0.981
_diffrn_reflns_theta_full 66.500
_diffrn_reflns_theta_max 68.240
_diffrn_reflns_theta_min 3.510
_exptl_absorpt_coefficient_mu 9.491
_exptl_absorpt_correction_T_max 0.827
_exptl_absorpt_correction_T_min 0.746
_exptl_absorpt_correction_type multi-scan
_exptl_absorpt_process_details sadabs
_exptl_crystal_colour yellow
_exptl_crystal_density_diffrn 1.732
_exptl_crystal_description block
_exptl_crystal_F_000 1832
_exptl_crystal_size_max 0.040
_exptl_crystal_size_mid 0.030
_exptl_crystal_size_min 0.020
_refine_diff_density_max 1.218
_refine_diff_density_min -0.511
_refine_diff_density_rms 0.115
_refine_ls_extinction_method none
_refine_ls_goodness_of_fit_ref 1.107
_refine_ls_hydrogen_treatment constr
_refine_ls_matrix_type full
_refine_ls_number_parameters 471
_refine_ls_number_reflns 6367
_refine_ls_number_restraints 0
_refine_ls_restrained_S_all 1.107
_refine_ls_R_factor_all 0.0356
_refine_ls_R_factor_gt 0.0290
_refine_ls_shift/su_max 0.001
_refine_ls_shift/su_mean 0.000
_refine_ls_structure_factor_coef Fsqd
_refine_ls_weighting_details
; 
 w=1/[\s^2^(Fo^2^)+(0.0360P)^2^+4.5665P] 
 where P=(Fo^2^+2Fc^2^)/3 
;
_refine_ls_weighting_scheme calc
_refine_ls_wR_factor_gt 0.0679
_refine_ls_wR_factor_ref 0.0706
_reflns_Friedel_coverage 0.000
_reflns_number_gt 5634
_reflns_number_total 6367
_reflns_threshold_expression 'I > 2\s(I)'
_cod_data_source_file c3dt53229a.txt
_cod_data_source_block ce279
_cod_database_code 7028856
_shelx_space_group_comment
; 
The symmetry employed for this shelxl refinement is uniquely defined 
by the following loop, which should always be used as a source of 
symmetry information in preference to the above space-group names. 
They are only intended as comments. 
;
_shelx_estimated_absorpt_t_min 0.703
_shelx_estimated_absorpt_t_max 0.833
_shelxl_version_number 2013-2

loop_
_space_group_symop_operation_xyz
'x, y, z'
'-x+1/2, y+1/2, -z+1/2'
'-x, -y, -z'
'x-1/2, -y-1/2, z-1/2'

loop_
_atom_site_label
_atom_site_type_symbol
_atom_site_fract_x
_atom_site_fract_y
_atom_site_fract_z
_atom_site_U_iso_or_equiv
_atom_site_adp_type
_atom_site_occupancy
_atom_site_site_symmetry_order
_atom_site_calc_flag
_atom_site_refinement_flags_posn
_atom_site_refinement_flags_adp
Ir1 Ir 0.68046(2) 0.73264(2) 0.74125(2) 0.01058(6) Uani 1 1 d . .
N1 N 0.5140(3) 0.67737(16) 0.73314(19) 0.0137(6) Uani 1 1 d . .
N2 N 0.6212(3) 0.74406(16) 0.8643(2) 0.0148(7) Uani 1 1 d . .
C1 C 0.4582(4) 0.65053(19) 0.6623(2) 0.0177(8) Uani 1 1 d . .
H1A H 0.4955 0.6560 0.6134 0.021 Uiso 1 1 calc R U
C2 C 0.3487(4) 0.6154(2) 0.6585(3) 0.0206(8) Uani 1 1 d . .
H2A H 0.3104 0.5980 0.6076 0.025 Uiso 1 1 calc R U
C3 C 0.2959(4) 0.6061(2) 0.7299(3) 0.0196(8) Uani 1 1 d . .
H3A H 0.2216 0.5813 0.7290 0.024 Uiso 1 1 calc R U
C4 C 0.3529(4) 0.6334(2) 0.8032(2) 0.0183(8) Uani 1 1 d . .
H4A H 0.3177 0.6278 0.8528 0.022 Uiso 1 1 calc R U
C5 C 0.4620(4) 0.66907(19) 0.8029(2) 0.0156(8) Uani 1 1 d . .
C6 C 0.5280(3) 0.7015(2) 0.8771(2) 0.0157(8) Uani 1 1 d . .
C7 C 0.4946(4) 0.6894(2) 0.9544(2) 0.0206(8) Uani 1 1 d . .
H7A H 0.4299 0.6589 0.9614 0.025 Uiso 1 1 calc R U
C8 C 0.5572(4) 0.7224(2) 1.0213(3) 0.0255(9) Uani 1 1 d . .
H8A H 0.5370 0.7144 1.0751 0.031 Uiso 1 1 calc R U
C9 C 0.6498(4) 0.7673(2) 1.0089(3) 0.0238(9) Uani 1 1 d . .
H9A H 0.6931 0.7905 1.0542 0.029 Uiso 1 1 calc R U
C10 C 0.6793(4) 0.77826(19) 0.9294(2) 0.0163(8) Uani 1 1 d . .
C11 C 0.7695(4) 0.8322(2) 0.9174(2) 0.0163(8) Uani 1 1 d . .
C12 C 0.8922(4) 0.8242(2) 0.9486(3) 0.0245(9) Uani 1 1 d . .
H12A H 0.9205 0.7828 0.9730 0.029 Uiso 1 1 calc R U
C13 C 0.9740(4) 0.8774(2) 0.9441(3) 0.0267(10) Uani 1 1 d . .
H13A H 1.0582 0.8719 0.9653 0.032 Uiso 1 1 calc R U
C14 C 0.9346(4) 0.9371(2) 0.9098(3) 0.0245(9) Uani 1 1 d . .
H14A H 0.9908 0.9732 0.9080 0.029 Uiso 1 1 calc R U
C15 C 0.8120(4) 0.9451(2) 0.8773(3) 0.0253(9) Uani 1 1 d . .
H15A H 0.7849 0.9862 0.8517 0.030 Uiso 1 1 calc R U
C16 C 0.7293(4) 0.8929(2) 0.8824(3) 0.0208(8) Uani 1 1 d . .
H16A H 0.6449 0.8989 0.8619 0.025 Uiso 1 1 calc R U
N3 N 0.7900(3) 0.65572(16) 0.79111(18) 0.0135(6) Uani 1 1 d . .
C17 C 0.7476(4) 0.59691(19) 0.8158(2) 0.0172(8) Uani 1 1 d . .
H17A H 0.6613 0.5893 0.8090 0.021 Uiso 1 1 calc R U
C18 C 0.8248(4) 0.5470(2) 0.8509(3) 0.0219(9) Uani 1 1 d . .
H18A H 0.7922 0.5063 0.8695 0.026 Uiso 1 1 calc R U
C19 C 0.9502(4) 0.5574(2) 0.8583(2) 0.0215(9) Uani 1 1 d . .
H19A H 1.0055 0.5239 0.8818 0.026 Uiso 1 1 calc R U
C20 C 0.9947(4) 0.6173(2) 0.8311(2) 0.0181(8) Uani 1 1 d . .
H20A H 1.0809 0.6246 0.8351 0.022 Uiso 1 1 calc R U
C21 C 0.9141(3) 0.66664(19) 0.7983(2) 0.0138(7) Uani 1 1 d . .
C22 C 0.9473(4) 0.73363(19) 0.7718(2) 0.0157(8) Uani 1 1 d . .
C23 C 0.8479(3) 0.77796(19) 0.7480(2) 0.0125(7) Uani 1 1 d . .
C24 C 0.8785(3) 0.84324(19) 0.7251(2) 0.0131(7) Uani 1 1 d . .
H24A H 0.8150 0.8745 0.7077 0.016 Uiso 1 1 calc R U
C25 C 1.0014(4) 0.86233(19) 0.7278(2) 0.0141(7) Uani 1 1 d . .
C26 C 1.0973(3) 0.81733(19) 0.7497(2) 0.0158(8) Uani 1 1 d . .
H26A H 1.1804 0.8310 0.7501 0.019 Uiso 1 1 calc R U
C27 C 1.0699(4) 0.75314(19) 0.7707(2) 0.0167(8) Uani 1 1 d . .
H27A H 1.1344 0.7216 0.7845 0.020 Uiso 1 1 calc R U
S1 S 1.04261(8) 0.94561(5) 0.70493(6) 0.01575(19) Uani 1 1 d . .
O1 O 0.9455(3) 0.99043(14) 0.72149(19) 0.0254(6) Uani 1 1 d . .
O2 O 1.1642(3) 0.95692(14) 0.74813(17) 0.0212(6) Uani 1 1 d . .
C28 C 1.0519(4) 0.9466(2) 0.5989(3) 0.0244(9) Uani 1 1 d . .
H28A H 0.9705 0.9373 0.5688 0.037 Uiso 1 1 calc R U
H28B H 1.1102 0.9122 0.5856 0.037 Uiso 1 1 calc R U
H28C H 1.0801 0.9909 0.5830 0.037 Uiso 1 1 calc R U
N4 N 0.5747(3) 0.80759(15) 0.68284(18) 0.0118(6) Uani 1 1 d . .
C29 C 0.4943(4) 0.84562(19) 0.7190(2) 0.0165(8) Uani 1 1 d . .
H29A H 0.4922 0.8413 0.7765 0.020 Uiso 1 1 calc R U
C30 C 0.4152(4) 0.8904(2) 0.6753(3) 0.0202(8) Uani 1 1 d . .
H30A H 0.3594 0.9164 0.7021 0.024 Uiso 1 1 calc R U
C31 C 0.4189(4) 0.89693(19) 0.5910(3) 0.0185(8) Uani 1 1 d . .
H31A H 0.3659 0.9276 0.5595 0.022 Uiso 1 1 calc R U
C32 C 0.5004(4) 0.8582(2) 0.5541(2) 0.0190(8) Uani 1 1 d . .
H32A H 0.5045 0.8624 0.4968 0.023 Uiso 1 1 calc R U
C33 C 0.5769(3) 0.81292(18) 0.6007(2) 0.0134(7) Uani 1 1 d . .
C34 C 0.6601(3) 0.76452(19) 0.5676(2) 0.0137(7) Uani 1 1 d . .
C35 C 0.7143(3) 0.71680(18) 0.6254(2) 0.0125(7) Uani 1 1 d . .
C36 C 0.7884(3) 0.66761(19) 0.5962(2) 0.0145(8) Uani 1 1 d . .
H36A H 0.8264 0.6345 0.6328 0.017 Uiso 1 1 calc R U
C37 C 0.8070(4) 0.6667(2) 0.5137(2) 0.0156(8) Uani 1 1 d . .
C38 C 0.7543(4) 0.7143(2) 0.4582(2) 0.0178(8) Uani 1 1 d . .
H38A H 0.7688 0.7132 0.4023 0.021 Uiso 1 1 calc R U
C39 C 0.6804(4) 0.7634(2) 0.4858(3) 0.0197(8) Uani 1 1 d . .
H39A H 0.6436 0.7965 0.4487 0.024 Uiso 1 1 calc R U
S2 S 0.90045(9) 0.60361(5) 0.47780(6) 0.0180(2) Uani 1 1 d . .
O3 O 0.9436(3) 0.62839(15) 0.40411(18) 0.0262(7) Uani 1 1 d . .
O4 O 0.9887(3) 0.58317(17) 0.54523(18) 0.0291(7) Uani 1 1 d . .
C40 C 0.8007(4) 0.5363(2) 0.4491(3) 0.0236(9) Uani 1 1 d . .
H40A H 0.8484 0.4977 0.4339 0.035 Uiso 1 1 calc R U
H40B H 0.7413 0.5496 0.4020 0.035 Uiso 1 1 calc R U
H40C H 0.7565 0.5241 0.4953 0.035 Uiso 1 1 calc R U
Cl1 Cl 0.24679(9) 0.56357(5) 0.97781(6) 0.0214(2) Uani 1 1 d . .

loop_
_atom_site_aniso_label
_atom_site_aniso_U_11
_atom_site_aniso_U_22
_atom_site_aniso_U_33
_atom_site_aniso_U_23
_atom_site_aniso_U_13
_atom_site_aniso_U_12
Ir1 0.01202(9) 0.00983(9) 0.01028(9) 0.00066(6) 0.00293(6) 0.00006(6)
N1 0.0126(15) 0.0140(16) 0.0145(16) 0.0024(12) 0.0018(12) -0.0003(12)
N2 0.0188(17) 0.0124(16) 0.0140(16) 0.0017(12) 0.0049(13) 0.0012(13)
C1 0.020(2) 0.0151(19) 0.0179(19) 0.0004(15) 0.0007(15) 0.0007(15)
C2 0.021(2) 0.017(2) 0.022(2) -0.0002(16) -0.0017(16) -0.0023(16)
C3 0.0150(19) 0.0131(19) 0.030(2) 0.0017(16) 0.0019(16) -0.0025(15)
C4 0.0180(19) 0.018(2) 0.020(2) 0.0050(16) 0.0051(16) 0.0005(16)
C5 0.0181(19) 0.0121(18) 0.0166(19) 0.0014(14) 0.0023(15) 0.0030(15)
C6 0.0144(18) 0.0151(19) 0.0180(19) 0.0024(15) 0.0039(15) 0.0030(15)
C7 0.021(2) 0.021(2) 0.021(2) 0.0031(16) 0.0066(16) -0.0013(16)
C8 0.037(3) 0.025(2) 0.016(2) 0.0061(17) 0.0098(18) -0.0032(19)
C9 0.028(2) 0.027(2) 0.016(2) -0.0008(17) 0.0021(17) -0.0012(18)
C10 0.0164(19) 0.0157(19) 0.0167(19) 0.0004(15) 0.0015(15) 0.0007(15)
C11 0.019(2) 0.020(2) 0.0106(18) -0.0056(15) 0.0050(15) -0.0008(16)
C12 0.027(2) 0.026(2) 0.021(2) 0.0009(17) 0.0026(17) 0.0001(18)
C13 0.020(2) 0.041(3) 0.019(2) -0.0027(19) 0.0006(16) -0.0028(19)
C14 0.031(2) 0.020(2) 0.025(2) -0.0091(17) 0.0092(18) -0.0106(18)
C15 0.028(2) 0.021(2) 0.029(2) -0.0033(17) 0.0110(18) -0.0011(18)
C16 0.020(2) 0.020(2) 0.023(2) -0.0048(16) 0.0074(16) 0.0000(16)
N3 0.0169(16) 0.0128(16) 0.0109(15) 0.0011(12) 0.0014(12) 0.0029(12)
C17 0.019(2) 0.0144(19) 0.0173(19) 0.0018(15) 0.0003(15) -0.0030(15)
C18 0.028(2) 0.013(2) 0.024(2) 0.0041(16) 0.0018(17) -0.0047(16)
C19 0.027(2) 0.015(2) 0.021(2) 0.0013(16) -0.0023(17) 0.0039(16)
C20 0.019(2) 0.0157(19) 0.019(2) -0.0023(15) 0.0001(15) -0.0001(15)
C21 0.0172(19) 0.0135(18) 0.0111(17) -0.0024(14) 0.0026(14) -0.0021(15)
C22 0.0171(19) 0.0147(19) 0.0153(19) 0.0006(15) 0.0024(15) 0.0015(15)
C23 0.0141(18) 0.0131(18) 0.0106(17) -0.0010(14) 0.0031(14) 0.0005(14)
C24 0.0156(18) 0.0119(18) 0.0120(18) 0.0006(14) 0.0024(14) 0.0050(14)
C25 0.0207(19) 0.0113(18) 0.0105(17) -0.0007(14) 0.0035(14) -0.0016(15)
C26 0.0123(18) 0.017(2) 0.0187(19) 0.0012(15) 0.0058(15) -0.0004(15)
C27 0.018(2) 0.0128(19) 0.020(2) 0.0009(15) 0.0029(16) 0.0030(15)
S1 0.0159(4) 0.0114(4) 0.0199(5) 0.0019(3) 0.0024(4) -0.0015(3)
O1 0.0228(15) 0.0160(14) 0.0381(17) 0.0041(12) 0.0067(13) 0.0018(12)
O2 0.0215(15) 0.0147(14) 0.0263(15) 0.0007(11) -0.0017(12) -0.0028(11)
C28 0.031(2) 0.021(2) 0.021(2) 0.0040(16) 0.0030(17) -0.0097(18)
N4 0.0121(15) 0.0096(15) 0.0136(15) 0.0018(12) 0.0017(12) 0.0006(12)
C29 0.0204(19) 0.0135(19) 0.0166(19) -0.0024(15) 0.0063(15) -0.0003(15)
C30 0.018(2) 0.016(2) 0.028(2) 0.0004(16) 0.0083(16) 0.0047(16)
C31 0.0150(19) 0.0122(19) 0.027(2) 0.0032(16) -0.0008(16) 0.0022(15)
C32 0.021(2) 0.018(2) 0.018(2) 0.0019(15) 0.0040(16) -0.0002(16)
C33 0.0129(17) 0.0113(18) 0.0162(19) 0.0022(14) 0.0027(14) -0.0026(14)
C34 0.0153(18) 0.0112(18) 0.0149(19) -0.0016(14) 0.0034(15) -0.0041(15)
C35 0.0164(18) 0.0099(17) 0.0109(17) -0.0004(13) 0.0012(14) -0.0051(14)
C36 0.0134(18) 0.0144(18) 0.0157(19) 0.0013(14) 0.0020(14) 0.0016(14)
C37 0.0161(19) 0.0151(19) 0.0162(19) -0.0018(15) 0.0042(15) 0.0014(15)
C38 0.023(2) 0.022(2) 0.0103(18) -0.0003(15) 0.0068(15) 0.0032(16)
C39 0.023(2) 0.017(2) 0.019(2) 0.0050(16) 0.0041(16) 0.0015(16)
S2 0.0196(5) 0.0186(5) 0.0168(5) -0.0020(4) 0.0067(4) 0.0049(4)
O3 0.0318(17) 0.0244(16) 0.0255(16) -0.0005(12) 0.0154(13) 0.0018(13)
O4 0.0277(17) 0.0333(18) 0.0258(16) -0.0055(13) 0.0010(13) 0.0151(14)
C40 0.028(2) 0.017(2) 0.027(2) -0.0032(17) 0.0085(18) 0.0055(17)
Cl1 0.0198(5) 0.0207(5) 0.0245(5) 0.0030(4) 0.0056(4) 0.0011(4)

loop_
_atom_type_symbol
_atom_type_description
_atom_type_scat_dispersion_real
_atom_type_scat_dispersion_imag
_atom_type_scat_source
C C 0.0181 0.0091 'International Tables Vol C Tables 4.2.6.8 and 6.1.1.4'
H H 0.0000 0.0000 'International Tables Vol C Tables 4.2.6.8 and 6.1.1.4'
N N 0.0311 0.0180 'International Tables Vol C Tables 4.2.6.8 and 6.1.1.4'
O O 0.0492 0.0322 'International Tables Vol C Tables 4.2.6.8 and 6.1.1.4'
S S 0.3331 0.5567 'International Tables Vol C Tables 4.2.6.8 and 6.1.1.4'
Cl Cl 0.3639 0.7018 'International Tables Vol C Tables 4.2.6.8 and 6.1.1.4'
Ir Ir -4.7710 6.5667 'International Tables Vol C Tables 4.2.6.8 and 6.1.1.4'

loop_
_geom_angle_atom_site_label_1
_geom_angle_atom_site_label_2
_geom_angle_atom_site_label_3
_geom_angle
C35 Ir1 C23 81.23(14)
C35 Ir1 N3 95.21(14)
C23 Ir1 N3 80.33(14)
C35 Ir1 N4 80.43(14)
C23 Ir1 N4 98.89(13)
N3 Ir1 N4 175.64(12)
C35 Ir1 N1 96.89(13)
C23 Ir1 N1 175.01(13)
N3 Ir1 N1 95.28(12)
N4 Ir1 N1 85.31(12)
C35 Ir1 N2 172.97(13)
C23 Ir1 N2 105.79(13)
N3 Ir1 N2 86.43(12)
N4 Ir1 N2 97.89(12)
N1 Ir1 N2 76.14(12)
C5 N1 C1 119.1(3)
C5 N1 Ir1 117.5(3)
C1 N1 Ir1 123.4(3)
C10 N2 C6 118.5(3)
C10 N2 Ir1 127.5(3)
C6 N2 Ir1 112.9(2)
N1 C1 C2 122.2(4)
N1 C1 H1A 118.9
C2 C1 H1A 118.9
C1 C2 C3 118.9(4)
C1 C2 H2A 120.6
C3 C2 H2A 120.6
C2 C3 C4 119.2(4)
C2 C3 H3A 120.4
C4 C3 H3A 120.4
C5 C4 C3 119.2(4)
C5 C4 H4A 120.4
C3 C4 H4A 120.4
N1 C5 C4 121.4(3)
N1 C5 C6 115.3(3)
C4 C5 C6 123.3(3)
N2 C6 C7 122.7(4)
N2 C6 C5 116.2(3)
C7 C6 C5 121.1(4)
C6 C7 C8 118.7(4)
C6 C7 H7A 120.7
C8 C7 H7A 120.7
C7 C8 C9 119.3(4)
C7 C8 H8A 120.4
C9 C8 H8A 120.4
C8 C9 C10 119.8(4)
C8 C9 H9A 120.1
C10 C9 H9A 120.1
N2 C10 C9 121.0(4)
N2 C10 C11 120.8(3)
C9 C10 C11 118.1(4)
C12 C11 C16 119.7(4)
C12 C11 C10 119.8(4)
C16 C11 C10 120.2(4)
C11 C12 C13 119.5(4)
C11 C12 H12A 120.3
C13 C12 H12A 120.3
C14 C13 C12 120.9(4)
C14 C13 H13A 119.6
C12 C13 H13A 119.6
C13 C14 C15 119.9(4)
C13 C14 H14A 120.0
C15 C14 H14A 120.0
C16 C15 C14 119.8(4)
C16 C15 H15A 120.1
C14 C15 H15A 120.1
C11 C16 C15 120.2(4)
C11 C16 H16A 119.9
C15 C16 H16A 119.9
C17 N3 C21 119.4(3)
C17 N3 Ir1 124.4(3)
C21 N3 Ir1 116.1(2)
N3 C17 C18 122.5(4)
N3 C17 H17A 118.8
C18 C17 H17A 118.8
C19 C18 C17 118.5(4)
C19 C18 H18A 120.7
C17 C18 H18A 120.7
C18 C19 C20 119.3(4)
C18 C19 H19A 120.3
C20 C19 H19A 120.3
C19 C20 C21 120.3(4)
C19 C20 H20A 119.8
C21 C20 H20A 119.8
N3 C21 C20 119.9(3)
N3 C21 C22 113.7(3)
C20 C21 C22 126.3(4)
C27 C22 C23 121.9(4)
C27 C22 C21 122.2(3)
C23 C22 C21 116.0(3)
C24 C23 C22 116.7(3)
C24 C23 Ir1 129.8(3)
C22 C23 Ir1 113.2(3)
C25 C24 C23 120.4(3)
C25 C24 H24A 119.8
C23 C24 H24A 119.8
C26 C25 C24 121.8(3)
C26 C25 S1 116.9(3)
C24 C25 S1 121.3(3)
C27 C26 C25 119.0(4)
C27 C26 H26A 120.5
C25 C26 H26A 120.5
C26 C27 C22 120.3(4)
C26 C27 H27A 119.9
C22 C27 H27A 119.9
O1 S1 O2 117.90(18)
O1 S1 C28 108.5(2)
O2 S1 C28 108.56(19)
O1 S1 C25 109.01(18)
O2 S1 C25 106.62(17)
C28 S1 C25 105.61(19)
S1 C28 H28A 109.5
S1 C28 H28B 109.5
H28A C28 H28B 109.5
S1 C28 H28C 109.5
H28A C28 H28C 109.5
H28B C28 H28C 109.5
C29 N4 C33 119.1(3)
C29 N4 Ir1 124.3(3)
C33 N4 Ir1 116.2(2)
N4 C29 C30 122.4(4)
N4 C29 H29A 118.8
C30 C29 H29A 118.8
C29 C30 C31 118.7(4)
C29 C30 H30A 120.7
C31 C30 H30A 120.7
C32 C31 C30 119.0(4)
C32 C31 H31A 120.5
C30 C31 H31A 120.5
C31 C32 C33 120.1(4)
C31 C32 H32A 120.0
C33 C32 H32A 120.0
N4 C33 C32 120.7(3)
N4 C33 C34 113.9(3)
C32 C33 C34 125.3(4)
C39 C34 C35 122.0(4)
C39 C34 C33 123.2(4)
C35 C34 C33 114.7(3)
C36 C35 C34 117.0(3)
C36 C35 Ir1 128.4(3)
C34 C35 Ir1 114.5(3)
C37 C36 C35 120.3(3)
C37 C36 H36A 119.8
C35 C36 H36A 119.8
C38 C37 C36 121.9(4)
C38 C37 S2 118.5(3)
C36 C37 S2 119.6(3)
C39 C38 C37 118.8(4)
C39 C38 H38A 120.6
C37 C38 H38A 120.6
C38 C39 C34 120.0(4)
C38 C39 H39A 120.0
C34 C39 H39A 120.0
O4 S2 O3 119.0(2)
O4 S2 C40 109.0(2)
O3 S2 C40 107.2(2)
O4 S2 C37 107.90(18)
O3 S2 C37 107.54(18)
C40 S2 C37 105.37(19)
S2 C40 H40A 109.5
S2 C40 H40B 109.5
H40A C40 H40B 109.5
S2 C40 H40C 109.5
H40A C40 H40C 109.5
H40B C40 H40C 109.5

loop_
_geom_bond_atom_site_label_1
_geom_bond_atom_site_label_2
_geom_bond_distance
Ir1 C35 2.005(4)
Ir1 C23 2.034(4)
Ir1 N3 2.050(3)
Ir1 N4 2.050(3)
Ir1 N1 2.119(3)
Ir1 N2 2.207(3)
N1 C5 1.350(5)
N1 C1 1.352(5)
N2 C10 1.354(5)
N2 C6 1.363(5)
C1 C2 1.383(6)
C1 H1A 0.9500
C2 C3 1.383(6)
C2 H2A 0.9500
C3 C4 1.391(6)
C3 H3A 0.9500
C4 C5 1.391(6)
C4 H4A 0.9500
C5 C6 1.482(5)
C6 C7 1.383(6)
C7 C8 1.384(6)
C7 H7A 0.9500
C8 C9 1.385(6)
C8 H8A 0.9500
C9 C10 1.399(6)
C9 H9A 0.9500
C10 C11 1.489(6)
C11 C12 1.386(6)
C11 C16 1.386(6)
C12 C13 1.395(6)
C12 H12A 0.9500
C13 C14 1.362(7)
C13 H13A 0.9500
C14 C15 1.389(6)
C14 H14A 0.9500
C15 C16 1.387(6)
C15 H15A 0.9500
C16 H16A 0.9500
N3 C17 1.341(5)
N3 C21 1.367(5)
C17 C18 1.383(6)
C17 H17A 0.9500
C18 C19 1.379(6)
C18 H18A 0.9500
C19 C20 1.382(6)
C19 H19A 0.9500
C20 C21 1.384(6)
C20 H20A 0.9500
C21 C22 1.463(5)
C22 C27 1.400(6)
C22 C23 1.417(5)
C23 C24 1.405(5)
C24 C25 1.394(5)
C24 H24A 0.9500
C25 C26 1.392(5)
C25 S1 1.772(4)
C26 C27 1.366(6)
C26 H26A 0.9500
C27 H27A 0.9500
S1 O1 1.440(3)
S1 O2 1.444(3)
S1 C28 1.753(4)
C28 H28A 0.9800
C28 H28B 0.9800
C28 H28C 0.9800
N4 C29 1.353(5)
N4 C33 1.353(5)
C29 C30 1.379(6)
C29 H29A 0.9500
C30 C31 1.392(6)
C30 H30A 0.9500
C31 C32 1.376(6)
C31 H31A 0.9500
C32 C33 1.391(6)
C32 H32A 0.9500
C33 C34 1.476(5)
C34 C39 1.387(6)
C34 C35 1.418(5)
C35 C36 1.395(5)
C36 C37 1.392(5)
C36 H36A 0.9500
C37 C38 1.388(6)
C37 S2 1.768(4)
C38 C39 1.381(6)
C38 H38A 0.9500
C39 H39A 0.9500
S2 O4 1.432(3)
S2 O3 1.439(3)
S2 C40 1.755(4)
C40 H40A 0.9800
C40 H40B 0.9800
C40 H40C 0.9800
